data_7223665
loop_
_publ_author_name
'Wortmann, R.'
'Sitta, S.'
'Sabrowsky, H.'

_publ_section_title
;
 Li7O2Br3 - Eine weitere Strukturvariante der neuen
 Alkalimetallchalcogenidhalogenid-Perowskite
;
_journal_name_full
;
Zeitschrift fuer Naturforschung, Teil B. Anorganische Chemie, Organische 
Chemie (42,1987-)
;
_journal_page_first 1348
_journal_page_last 1350
_journal_volume 44
_journal_year 1989
_chemical_formula_sum 'Br3 Li7 O2'
_chemical_name_systematic 'Li7 O2 Br3'
_space_group_IT_number 139
_symmetry_space_group_name_Hall '-I 4 2'
_symmetry_space_group_name_H-M 'I 4/m m m'
_cell_angle_alpha 90
_cell_angle_beta 90
_cell_angle_gamma 90
_cell_formula_units_Z 2
_cell_length_a 4.035
_cell_length_b 4.035
_cell_length_c 21.61
_cell_volume 351.837
_citation_journal_id_ASTM ZNBSEN
_cod_data_source_file Wortmann_ZNBSEN_1989_1979.cif
_cod_data_source_block Br3Li7O2
_cod_original_cell_volume 351.8372
_cod_database_code 7223665

loop_
_symmetry_equiv_pos_as_xyz
x,y,z
-y,x,z
-x,-y,z
y,-x,z
x,-y,-z
y,x,-z
-x,y,-z
-y,-x,-z
-x,-y,-z
y,-x,-z
x,y,-z
-y,x,-z
-x,y,z
-y,-x,z
x,-y,z
y,x,z
x+1/2,y+1/2,z+1/2
-y+1/2,x+1/2,z+1/2
-x+1/2,-y+1/2,z+1/2
y+1/2,-x+1/2,z+1/2
x+1/2,-y+1/2,-z+1/2
y+1/2,x+1/2,-z+1/2
-x+1/2,y+1/2,-z+1/2
-y+1/2,-x+1/2,-z+1/2
-x+1/2,-y+1/2,-z+1/2
y+1/2,-x+1/2,-z+1/2
x+1/2,y+1/2,-z+1/2
-y+1/2,x+1/2,-z+1/2
-x+1/2,y+1/2,z+1/2
-y+1/2,-x+1/2,z+1/2
x+1/2,-y+1/2,z+1/2
y+1/2,x+1/2,z+1/2

loop_
_atom_site_label
_atom_site_type_symbol
_atom_site_fract_x
_atom_site_fract_y
_atom_site_fract_z
_atom_site_occupancy
_atom_site_U_iso_or_equiv
O1 O-2 0 0 0.0933 1 0.0
Br1 Br-1 0 0 0.3134 1 0.0
Li1 Li+1 0 0.5 0.0933 1 0.0
Li3 Li+1 0 0 0 1 0.0
Br2 Br-1 0 0 0.5 1 0.0
Li2 Li+1 0 0 0.1865 1 0.0
